data_7127527
loop_
_publ_author_name
'Chen, Xi'
'Zhang, Zhongyue'
'Chen, Jin'
'Sapchenko, Sergei'
'Han, Xue'
'da-Silva, Ivan'
'Li, Ming'
'Vitorica-Yrezabal, Inigo J'
'Whitehead, George'
'Tang, Chiu C.'
'Awaga, Kunio'
'Yang, Sihai'
'Schr\"oder, Martin'

_publ_section_title
;
 Enhanced proton conductivity in a flexible metal-organic framework
 promoted by single-crystal-to-single-crystal transformation.
;
_journal_issue 1
_journal_name_full 'Chemical communications (Cambridge, England)'
_journal_page_first 65
_journal_page_last 68
_journal_paper_doi 10.1039/d0cc05270a
_journal_volume 57
_journal_year 2021
_chemical_formula_moiety '0.25(C48 H48 N4 O20 Pb4)'
_chemical_formula_sum 'C12 H12 N O5 Pb'
_chemical_formula_weight 457.42
_space_group_crystal_system triclinic
_space_group_IT_number 2
_space_group_name_Hall '-P 1'
_space_group_name_H-M_alt 'P -1'
_atom_sites_solution_hydrogens geom
_atom_sites_solution_primary dual
_audit_creation_date 2018-01-30
_audit_creation_method
;
Olex2 1.2
(compiled 2017.08.10 svn.r3458 for OlexSys, GUI svn.r5381)
;
_audit_update_record
;
2020-04-07 deposited with the CCDC.	2020-11-17 downloaded from the CCDC.
;
_cell_angle_alpha 111.886(4)
_cell_angle_beta 101.798(3)
_cell_angle_gamma 103.943(4)
_cell_formula_units_Z 4
_cell_length_a 10.4855(4)
_cell_length_b 11.1137(5)
_cell_length_c 12.4920(4)
_cell_measurement_reflns_used 4165
_cell_measurement_temperature 150.0(2)
_cell_measurement_theta_max 26.3440
_cell_measurement_theta_min 1.8610
_cell_volume 1239.04(11)
_computing_cell_refinement 'CrysAlisPro 1.171.39.30c (Rigaku OD, 2017)'
_computing_data_collection 'CrysAlisPro 1.171.39.30c (Rigaku OD, 2017)'
_computing_data_reduction 'CrysAlisPro 1.171.39.30c (Rigaku OD, 2017)'
_computing_molecular_graphics 'Olex2 (Dolomanov et al., 2009)'
_computing_publication_material 'Olex2 (Dolomanov et al., 2009)'
_computing_structure_refinement 'ShelXL (Sheldrick, 2015)'
_computing_structure_solution 'ShelXT (Sheldrick, 2015)'
_diffrn_ambient_temperature 150.0(2)
_diffrn_detector 'CCD plate'
_diffrn_measured_fraction_theta_full 1.000
_diffrn_measured_fraction_theta_max 0.994
_diffrn_measurement_details
;
List of Runs (angles in degrees, time in seconds):

  # Type    Start    End  Width  t~exp~   \w     \q     \k     \f   Frames
#--------------------------------------------------------------------------
  1  \w    -44.00 -18.00   1.00    1.00    --   -7.70  31.00  57.00   26
  2  \w    -95.00  28.00   1.00    1.00    --   -7.70 -31.00-102.00  123
  3  \w    -86.00  25.00   1.00    1.00    --   -7.70 -57.00  90.00  111
  4  \w    -94.00  16.00   1.00    1.00    --   -7.70 -57.00-180.00  110
  5  \w    -31.00  -2.00   1.00    1.00    --   -7.70 -57.00 -30.00   29
  6  \w      7.00  64.00   1.00    1.00    --   -7.70  31.00  57.00   57
;
_diffrn_measurement_device 'four-circle diffractometer'
_diffrn_measurement_device_type 'XtaLAB AFC11 (RINC): Kappa single'
_diffrn_measurement_method '\w scans'
_diffrn_orient_matrix_type 'CrysAlisPro convention (1999,Acta A55,543-557)'
_diffrn_orient_matrix_UB_11 0.0730453000
_diffrn_orient_matrix_UB_12 0.0350721000
_diffrn_orient_matrix_UB_13 0.0240782000
_diffrn_orient_matrix_UB_21 0.0103087000
_diffrn_orient_matrix_UB_22 -0.0635949000
_diffrn_orient_matrix_UB_23 -0.0100969000
_diffrn_orient_matrix_UB_31 0.0015576000
_diffrn_orient_matrix_UB_32 -0.0105063000
_diffrn_orient_matrix_UB_33 -0.0592295000
_diffrn_radiation_monochromator graphite
_diffrn_radiation_probe x-ray
_diffrn_radiation_type MoK\a
_diffrn_radiation_wavelength 0.71073
_diffrn_reflns_av_R_equivalents 0.0507
_diffrn_reflns_av_unetI/netI 0.0456
_diffrn_reflns_Laue_measured_fraction_full 1.000
_diffrn_reflns_Laue_measured_fraction_max 0.994
_diffrn_reflns_limit_h_max 13
_diffrn_reflns_limit_h_min -13
_diffrn_reflns_limit_k_max 13
_diffrn_reflns_limit_k_min -13
_diffrn_reflns_limit_l_max 15
_diffrn_reflns_limit_l_min -15
_diffrn_reflns_number 24359
_diffrn_reflns_point_group_measured_fraction_full 1.000
_diffrn_reflns_point_group_measured_fraction_max 0.994
_diffrn_reflns_theta_full 25.242
_diffrn_reflns_theta_max 26.480
_diffrn_reflns_theta_min 1.859
_diffrn_source 'fine-focus sealed X-ray tube'
_diffrn_source_type 'Enhance (Mo) X-ray Source'
_exptl_absorpt_coefficient_mu 13.632
_exptl_absorpt_correction_T_max 0.513
_exptl_absorpt_correction_T_min 0.134
_exptl_absorpt_correction_type analytical
_exptl_absorpt_process_details
;
CrysAlisPro 1.171.39.30c (Rigaku Oxford Diffraction, 2017)
Analytical numeric absorption correction using a multifaceted crystal
			model based on expressions derived by R.C. Clark & J.S. Reid.
(Clark, R. C. & Reid, J. S. (1995). Acta Cryst. A51, 887-897)
Empirical absorption correction using spherical harmonics,
 implemented in SCALE3 ABSPACK scaling algorithm.
;
_exptl_crystal_colour 'clear colourless'
_exptl_crystal_colour_lustre clear
_exptl_crystal_colour_primary colourless
_exptl_crystal_density_diffrn 2.452
_exptl_crystal_description plate
_exptl_crystal_F_000 852
_exptl_crystal_size_max 0.248
_exptl_crystal_size_mid 0.123
_exptl_crystal_size_min 0.051
_refine_diff_density_max 5.219
_refine_diff_density_min -1.141
_refine_diff_density_rms 0.268
_refine_ls_extinction_method none
_refine_ls_goodness_of_fit_ref 1.010
_refine_ls_hydrogen_treatment constr
_refine_ls_matrix_type full
_refine_ls_number_parameters 350
_refine_ls_number_reflns 7619
_refine_ls_number_restraints 76
_refine_ls_restrained_S_all 1.018
_refine_ls_R_factor_all 0.0441
_refine_ls_R_factor_gt 0.0358
_refine_ls_shift/su_max 0.001
_refine_ls_shift/su_mean 0.000
_refine_ls_structure_factor_coef Fsqd
_refine_ls_weighting_details 'w=1/[\s^2^(Fo^2^)+(0.0681P)^2^] where P=(Fo^2^+2Fc^2^)/3'
_refine_ls_weighting_scheme calc
_refine_ls_wR_factor_gt 0.0918
_refine_ls_wR_factor_ref 0.0946
_reflns_Friedel_coverage 0.000
_reflns_number_gt 6439
_reflns_number_total 7619
_reflns_threshold_expression 'I > 2\s(I)'
_twin_special_details
;
Component 2 rotated by -179.9588\% 
 around [0.70 0.71 -0.00] (reciprocal) or [0.67 0.66 0.33] (direct)
;
_cod_data_source_file d0cc05270a2.cif
_cod_data_source_block s5102r_twin1_hklf4
_cod_depositor_comments 'Adding full bibliography for 7127527--7127529.cif.'
_cod_original_cell_volume 1239.04(9)
_cod_database_code 7127527
_shelx_shelxl_version_number 2017/1
_chemical_oxdiff_formula C24H24N2O10Pb2
_shelx_space_group_comment
;
The symmetry employed for this shelxl refinement is uniquely defined
by the following loop, which should always be used as a source of
symmetry information in preference to the above space-group names.
They are only intended as comments.
;
_olex2_refinement_description
;
1. Others
 Fixed Uiso: H15A(0.074) H15B(0.074) H15C(0.074) H18(0.019) H16A(0.087)
 H16B(0.087) H16C(0.087) H3(0.019) H22A(0.089) H22B(0.089) H22C(0.089)
 H23A(0.095) H23B(0.095) H23C(0.095) H8(0.021) H13(0.023) H17A(0.077)
 H17B(0.077) H17C(0.077) H11(0.02) H20(0.019) H24A(0.092) H24B(0.092)
 H24C(0.092)
 Fixed X: H15A(0.784876) H15B(0.883659) H15C(0.943435) H18(0.478257)
 H16A(0.854639) H16B(0.94824) H16C(0.787842) H3(0.483186) H22A(1.171925)
 H22B(1.074419) H22C(1.198234) H23A(1.101324) H23B(1.022972) H23C(1.177189) H8(-
 0.01195) H13(0.189088) H17A(0.726324) H17B(0.69605) H17C(0.847174) H11(-
 0.202544) H20(0.52252) H24A(0.846271) H24B(0.957124) H24C(0.804816)
 Fixed Y: H15A(0.671518) H15B(0.653881) H15C(0.706183) H18(0.304261)
 H16A(0.324932) H16B(0.451729) H16C(0.389358) H3(0.517815) H22A(1.431154)
 H22B(1.289287) H22C(1.294398) H23A(1.197432) H23B(1.285172) H23C(1.356598)
 H8(0.044165) H13(-0.001096) H17A(0.514736) H17B(0.595097) H17C(0.637333) H11(-
 0.001544) H20(0.703297) H24A(1.268427) H24B(1.418335) H24C(1.391949)
 Fixed Z: H15A(-0.046279) H15B(-0.125307) H15C(0.01611) H18(0.342286) H16A(-
 0.173167) H16B(-0.182128) H16C(-0.251974) H3(0.145171) H22A(0.398348)
 H22B(0.28802) H22C(0.38634) H23A(0.52411) H23B(0.595449) H23C(0.607737) H8(-
 0.345932) H13(-0.060347) H17A(0.147072) H17B(0.070668) H17C(0.156854) H11(-
 0.106915) H20(0.496339) H24A(0.244065) H24B(0.315858) H24C(0.31992)
;
_olex2_submission_special_instructions 'No special instructions were received'
_oxdiff_exptl_absorpt_empirical_details
;
Empirical correction (ABSPACK) includes:
- Absorption correction using spherical harmonics
- Frame scaling
;
_oxdiff_exptl_absorpt_empirical_full_max 1.844
_oxdiff_exptl_absorpt_empirical_full_min 0.594
_oxdiff_twin_integration_method simultaneous
_oxdiff_twin_items 2

loop_
_space_group_symop_operation_xyz
'x, y, z'
'-x, -y, -z'

loop_
_atom_site_label
_atom_site_type_symbol
_atom_site_fract_x
_atom_site_fract_y
_atom_site_fract_z
_atom_site_U_iso_or_equiv
_atom_site_adp_type
_atom_site_occupancy
_atom_site_site_symmetry_order
_atom_site_calc_flag
_atom_site_refinement_flags_posn
_atom_site_refinement_flags_adp
_atom_site_refinement_flags_occupancy
_atom_site_disorder_assembly
_atom_site_disorder_group
Pb2 Pb 0.55462(3) 0.12113(3) -0.09333(2) 0.01506(10) Uani 1 1 d . . . . .
Pb1 Pb 0.63886(3) 1.09759(3) 0.44794(2) 0.01439(10) Uani 1 1 d . . . . .
O9 O 0.7784(8) 0.3345(9) -0.0159(8) 0.052(2) Uani 1 1 d D U . . .
O3 O 0.4788(9) 0.1604(7) 0.1251(6) 0.0300(17) Uani 1 1 d . . . . .
O1 O 0.5300(7) 0.8670(6) 0.4091(6) 0.0201(14) Uani 1 1 d . . . . .
O6 O -0.3689(6) -0.0092(6) -0.2939(5) 0.0194(13) Uani 1 1 d . . . . .
O7 O -0.2324(7) 0.0866(7) -0.3809(5) 0.0241(14) Uani 1 1 d . . . . .
O2 O 0.5023(7) 0.7620(6) 0.2108(5) 0.0240(14) Uani 1 1 d . . . . .
O4 O 0.3179(7) -0.0232(7) -0.2128(5) 0.0200(14) Uani 1 1 d . . . . .
O5 O 0.2057(7) 0.0092(7) -0.3654(5) 0.0236(14) Uani 1 1 d . . . . .
O8 O 0.4625(7) 0.2798(6) 0.0188(5) 0.0264(15) Uani 1 1 d . . . . .
O10 O 0.8517(9) 1.3195(7) 0.5020(7) 0.045(2) Uani 1 1 d D U . . .
N2 N 1.0378(13) 1.3153(12) 0.4438(10) 0.069(3) Uani 1 1 d D U . . .
N1 N 0.8361(12) 0.5023(10) -0.0742(10) 0.058(3) Uani 1 1 d D U . . .
C15 C 0.8645(13) 0.6459(11) -0.0558(12) 0.049(3) Uani 1 1 d D U . . .
H15A H 0.784876 0.671518 -0.046279 0.074 Uiso 1 1 calc GR . . . .
H15B H 0.883659 0.653881 -0.125307 0.074 Uiso 1 1 calc GR . . . .
H15C H 0.943435 0.706183 0.016110 0.074 Uiso 1 1 calc GR . . . .
C18 C 0.4837(9) 0.3866(9) 0.3371(7) 0.0162(17) Uani 1 1 d . . . . .
H18 H 0.478257 0.304261 0.342286 0.019 Uiso 1 1 calc R . . . .
C16 C 0.8586(14) 0.4093(13) -0.1791(11) 0.058(4) Uani 1 1 d D U . . .
H16A H 0.854639 0.324932 -0.173167 0.087 Uiso 1 1 calc GR . . . .
H16B H 0.948240 0.451729 -0.182128 0.087 Uiso 1 1 calc GR . . . .
H16C H 0.787842 0.389358 -0.251974 0.087 Uiso 1 1 calc GR . . . .
C19 C 0.4976(9) 0.5025(9) 0.4413(7) 0.0156(17) Uani 1 1 d . . . . .
C10 C -0.2558(9) 0.0342(9) -0.3111(7) 0.0156(17) Uani 1 1 d . . . . .
C1 C 0.5107(9) 0.7619(8) 0.3102(7) 0.0151(17) Uani 1 1 d . . . . .
C5 C 0.4702(9) 0.2639(9) 0.1148(7) 0.0169(17) Uani 1 1 d . . . . .
C3 C 0.4867(9) 0.5133(9) 0.2185(7) 0.0159(17) Uani 1 1 d . . . . .
H3 H 0.483186 0.517815 0.145171 0.019 Uiso 1 1 calc R . . . .
C2 C 0.5008(9) 0.6286(8) 0.3194(7) 0.0149(17) Uani 1 1 d . . . . .
C9 C -0.1283(9) 0.0243(9) -0.2359(7) 0.0164(17) Uani 1 1 d . . . . .
C22 C 1.1282(14) 1.3341(13) 0.3731(13) 0.059(4) Uani 1 1 d D U . . .
H22A H 1.171925 1.431154 0.398348 0.089 Uiso 1 1 calc GR . . . .
H22B H 1.074419 1.289287 0.288020 0.089 Uiso 1 1 calc GR . . . .
H22C H 1.198234 1.294398 0.386340 0.089 Uiso 1 1 calc GR . . . .
C6 C 0.2191(9) 0.0034(9) -0.2656(8) 0.0171(17) Uani 1 1 d . . . . .
C4 C 0.4778(9) 0.3899(9) 0.2256(7) 0.0171(18) Uani 1 1 d . . . . .
C23 C 1.0897(15) 1.2858(14) 0.5531(11) 0.063(4) Uani 1 1 d D U . . .
H23A H 1.101324 1.197432 0.524110 0.095 Uiso 1 1 calc GR . . . .
H23B H 1.022972 1.285172 0.595449 0.095 Uiso 1 1 calc GR . . . .
H23C H 1.177189 1.356598 0.607737 0.095 Uiso 1 1 calc GR . . . .
C14 C 0.7936(12) 0.4601(13) -0.0017(10) 0.053(3) Uani 1 1 d D U . . .
C8 C -0.0118(9) 0.0304(8) -0.2769(7) 0.0177(18) Uani 1 1 d . . . . .
H8 H -0.011950 0.044165 -0.345932 0.021 Uiso 1 1 calc R . . . .
C7 C 0.1025(9) 0.0155(9) -0.2121(7) 0.0174(17) Uani 1 1 d . . . . .
C13 C 0.1094(9) 0.0051(9) -0.1036(8) 0.0189(18) Uani 1 1 d . . . . .
H13 H 0.189088 -0.001096 -0.060347 0.023 Uiso 1 1 calc R . . . .
C17 C 0.7630(12) 0.5612(14) 0.1029(9) 0.051(3) Uani 1 1 d D U . . .
H17A H 0.726324 0.514736 0.147072 0.077 Uiso 1 1 calc GR . . . .
H17B H 0.696050 0.595097 0.070668 0.077 Uiso 1 1 calc GR . . . .
H17C H 0.847174 0.637333 0.156854 0.077 Uiso 1 1 calc GR . . . .
C11 C -0.1237(9) 0.0075(9) -0.1307(7) 0.0166(17) Uani 1 1 d . . . . .
H11 H -0.202544 -0.001544 -0.106915 0.020 Uiso 1 1 calc R . . . .
C12 C -0.0040(8) 0.0038(8) -0.0589(7) 0.0142(16) Uani 1 1 d . . . . .
C21 C 0.9194(14) 1.3281(14) 0.4300(11) 0.062(3) Uani 1 1 d D U . . .
C20 C 0.5089(9) 0.6229(8) 0.4282(7) 0.0159(17) Uani 1 1 d . . . . .
H20 H 0.522520 0.703297 0.496339 0.019 Uiso 1 1 calc R . . . .
C24 C 0.8780(14) 1.3542(13) 0.3167(11) 0.062(4) Uani 1 1 d D U . . .
H24A H 0.846271 1.268427 0.244065 0.092 Uiso 1 1 calc GR . . . .
H24B H 0.957124 1.418335 0.315858 0.092 Uiso 1 1 calc GR . . . .
H24C H 0.804816 1.391949 0.319920 0.092 Uiso 1 1 calc GR . . . .

loop_
_atom_site_aniso_label
_atom_site_aniso_U_11
_atom_site_aniso_U_22
_atom_site_aniso_U_33
_atom_site_aniso_U_23
_atom_site_aniso_U_13
_atom_site_aniso_U_12
Pb2 0.01927(19) 0.01702(17) 0.01389(17) 0.00885(13) 0.00730(13) 0.00982(13)
Pb1 0.01548(17) 0.01962(18) 0.01396(17) 0.00988(13) 0.00783(13) 0.00942(13)
O9 0.027(4) 0.051(5) 0.073(6) 0.035(4) 0.002(4) 0.003(4)
O3 0.061(5) 0.016(3) 0.021(3) 0.008(3) 0.021(3) 0.021(3)
O1 0.032(4) 0.015(3) 0.027(3) 0.013(3) 0.018(3) 0.017(3)
O6 0.010(3) 0.032(4) 0.012(3) 0.008(3) -0.001(2) 0.007(3)
O7 0.023(3) 0.039(4) 0.024(3) 0.022(3) 0.011(3) 0.017(3)
O2 0.037(4) 0.021(3) 0.025(3) 0.016(3) 0.013(3) 0.016(3)
O4 0.022(4) 0.027(3) 0.023(3) 0.016(3) 0.014(3) 0.015(3)
O5 0.025(4) 0.037(4) 0.027(3) 0.021(3) 0.019(3) 0.020(3)
O8 0.049(4) 0.027(3) 0.017(3) 0.012(3) 0.020(3) 0.023(3)
O10 0.047(5) 0.027(4) 0.051(5) 0.009(4) 0.026(4) 0.004(4)
N2 0.056(7) 0.053(7) 0.077(8) 0.009(6) 0.028(6) 0.011(6)
N1 0.058(7) 0.048(6) 0.066(7) 0.025(5) 0.021(6) 0.017(5)
C15 0.036(7) 0.034(6) 0.074(9) 0.027(6) 0.011(6) 0.007(5)
C18 0.024(5) 0.018(4) 0.016(4) 0.013(3) 0.009(4) 0.012(4)
C16 0.029(6) 0.049(7) 0.065(8) -0.003(6) 0.013(6) 0.009(6)
C19 0.017(4) 0.023(4) 0.014(4) 0.011(3) 0.007(3) 0.014(4)
C10 0.019(4) 0.022(4) 0.011(4) 0.008(3) 0.008(3) 0.011(4)
C1 0.020(4) 0.014(4) 0.019(4) 0.009(3) 0.011(4) 0.012(3)
C5 0.026(5) 0.017(4) 0.016(4) 0.009(4) 0.013(4) 0.014(4)
C3 0.019(4) 0.021(4) 0.007(3) 0.006(3) 0.002(3) 0.008(4)
C2 0.023(5) 0.007(4) 0.015(4) 0.004(3) 0.006(3) 0.008(3)
C9 0.021(5) 0.018(4) 0.015(4) 0.008(3) 0.010(4) 0.012(4)
C22 0.043(8) 0.044(7) 0.080(9) 0.018(7) 0.030(7) 0.005(6)
C6 0.018(4) 0.017(4) 0.021(4) 0.009(4) 0.011(4) 0.008(3)
C4 0.028(5) 0.019(4) 0.011(4) 0.008(4) 0.011(4) 0.011(4)
C23 0.058(9) 0.045(8) 0.045(7) -0.003(6) -0.012(6) 0.009(7)
C14 0.027(6) 0.067(7) 0.050(6) 0.031(6) -0.003(5) -0.002(5)
C8 0.024(5) 0.023(4) 0.019(4) 0.013(4) 0.018(4) 0.014(4)
C7 0.017(4) 0.021(4) 0.020(4) 0.010(4) 0.009(4) 0.012(4)
C13 0.020(5) 0.028(5) 0.025(4) 0.019(4) 0.013(4) 0.020(4)
C17 0.029(6) 0.087(9) 0.032(6) 0.031(6) 0.002(5) 0.010(6)
C11 0.020(4) 0.026(5) 0.016(4) 0.014(4) 0.012(4) 0.016(4)
C12 0.012(4) 0.021(4) 0.020(4) 0.013(3) 0.009(3) 0.012(3)
C21 0.054(7) 0.048(8) 0.060(7) 0.004(6) 0.022(6) 0.007(6)
C20 0.025(5) 0.011(4) 0.011(4) 0.003(3) 0.005(3) 0.008(3)
C24 0.052(9) 0.033(7) 0.053(7) 0.005(5) -0.006(6) -0.020(6)

loop_
_atom_type_symbol
_atom_type_description
_atom_type_scat_dispersion_real
_atom_type_scat_dispersion_imag
_atom_type_scat_source
C C 0.0033 0.0016 'International Tables Vol C Tables 4.2.6.8 and 6.1.1.4'
H H 0.0000 0.0000 'International Tables Vol C Tables 4.2.6.8 and 6.1.1.4'
N N 0.0061 0.0033 'International Tables Vol C Tables 4.2.6.8 and 6.1.1.4'
O O 0.0106 0.0060 'International Tables Vol C Tables 4.2.6.8 and 6.1.1.4'
Pb Pb -3.3944 10.1111 'International Tables Vol C Tables 4.2.6.8 and 6.1.1.4'

loop_
_exptl_crystal_face_index_h
_exptl_crystal_face_index_k
_exptl_crystal_face_index_l
_exptl_crystal_face_perp_dist
-15 3 2 0.0586
15 -3 -2 0.0586
1 5 -17 0.1157
-1 -5 17 0.1157
0 -14 0 0.0255
0 14 0 0.0255
3 -6 -12 0.0875

loop_
_geom_angle_atom_site_label_1
_geom_angle_atom_site_label_2
_geom_angle_atom_site_label_3
_geom_angle
_geom_angle_site_symmetry_1
_geom_angle_site_symmetry_3
_geom_angle_publ_flag
O2 Pb2 O9 75.8(2) 2_665 . ?
O2 Pb2 O4 79.4(2) 2_665 . ?
O4 Pb2 O9 155.1(2) . . ?
O8 Pb2 O9 85.6(3) . . ?
O8 Pb2 O2 74.04(19) . 2_665 ?
O8 Pb2 O4 86.0(2) . . ?
O1 Pb1 O1 79.51(19) . 2_676 ?
O1 Pb1 O5 79.0(2) . 2_665 ?
O1 Pb1 O10 155.4(3) . . ?
O7 Pb1 O1 78.8(2) 1_666 2_676 ?
O7 Pb1 O1 77.6(2) 1_666 . ?
O7 Pb1 O5 79.4(2) 1_666 2_665 ?
O7 Pb1 O10 87.0(3) 1_666 . ?
O5 Pb1 O1 152.14(19) 2_665 2_676 ?
O5 Pb1 O10 79.4(2) 2_665 . ?
O10 Pb1 O1 116.4(2) . 2_676 ?
C14 O9 Pb2 130.5(7) . . ?
Pb1 O1 Pb1 100.49(19) . 2_676 ?
C1 O1 Pb1 128.6(5) . 2_676 ?
C1 O1 Pb1 123.8(5) . . ?
C10 O7 Pb1 137.4(6) . 1_444 ?
C1 O2 Pb2 143.0(5) . 2_665 ?
C6 O4 Pb2 130.5(6) . . ?
C6 O5 Pb1 104.8(5) . 2_665 ?
C5 O8 Pb2 104.2(5) . . ?
C21 O10 Pb1 123.4(7) . . ?
C22 N2 C23 119.1(12) . . ?
C21 N2 C22 126.5(13) . . ?
C21 N2 C23 114.2(11) . . ?
C16 N1 C15 117.0(11) . . ?
C14 N1 C15 122.4(11) . . ?
C14 N1 C16 120.6(11) . . ?
N1 C15 H15A 109.5 . . ?
N1 C15 H15B 109.5 . . ?
N1 C15 H15C 109.5 . . ?
H15A C15 H15B 109.5 . . ?
H15A C15 H15C 109.5 . . ?
H15B C15 H15C 109.5 . . ?
C19 C18 H18 118.8 . . ?
C4 C18 H18 118.8 . . ?
C4 C18 C19 122.4(8) . . ?
N1 C16 H16A 109.5 . . ?
N1 C16 H16B 109.5 . . ?
N1 C16 H16C 109.5 . . ?
H16A C16 H16B 109.5 . . ?
H16A C16 H16C 109.5 . . ?
H16B C16 H16C 109.5 . . ?
C18 C19 C19 122.0(9) . 2_666 ?
C20 C19 C18 115.9(7) . . ?
C20 C19 C19 122.1(9) . 2_666 ?
O6 C10 C9 116.6(7) . . ?
O7 C10 O6 129.0(8) . . ?
O7 C10 C9 114.4(7) . . ?
O1 C1 C2 116.3(7) . . ?
O2 C1 O1 125.5(8) . . ?
O2 C1 C2 118.3(7) . . ?
O3 C5 O8 125.0(7) . . ?
O3 C5 C4 119.9(7) . . ?
O8 C5 C4 115.0(7) . . ?
C2 C3 H3 119.9 . . ?
C2 C3 C4 120.2(7) . . ?
C4 C3 H3 119.9 . . ?
C3 C2 C1 119.5(7) . . ?
C20 C2 C1 120.5(7) . . ?
C20 C2 C3 120.0(8) . . ?
C8 C9 C10 118.2(7) . . ?
C11 C9 C10 122.4(7) . . ?
C11 C9 C8 119.4(8) . . ?
N2 C22 H22A 109.5 . . ?
N2 C22 H22B 109.5 . . ?
N2 C22 H22C 109.5 . . ?
H22A C22 H22B 109.5 . . ?
H22A C22 H22C 109.5 . . ?
H22B C22 H22C 109.5 . . ?
O4 C6 C7 118.6(7) . . ?
O5 C6 O4 123.7(8) . . ?
O5 C6 C7 117.4(8) . . ?
C18 C4 C5 121.4(8) . . ?
C3 C4 C18 118.6(7) . . ?
C3 C4 C5 120.0(7) . . ?
N2 C23 H23A 109.5 . . ?
N2 C23 H23B 109.5 . . ?
N2 C23 H23C 109.5 . . ?
H23A C23 H23B 109.5 . . ?
H23A C23 H23C 109.5 . . ?
H23B C23 H23C 109.5 . . ?
O9 C14 C17 121.1(11) . . ?
N1 C14 O9 120.9(11) . . ?
N1 C14 C17 118.0(11) . . ?
C9 C8 H8 120.7 . . ?
C7 C8 C9 118.6(8) . . ?
C7 C8 H8 120.7 . . ?
C8 C7 C6 118.3(7) . . ?
C8 C7 C13 121.8(7) . . ?
C13 C7 C6 119.9(8) . . ?
C7 C13 H13 119.9 . . ?
C7 C13 C12 120.3(8) . . ?
C12 C13 H13 119.9 . . ?
C14 C17 H17A 109.5 . . ?
C14 C17 H17B 109.5 . . ?
C14 C17 H17C 109.5 . . ?
H17A C17 H17B 109.5 . . ?
H17A C17 H17C 109.5 . . ?
H17B C17 H17C 109.5 . . ?
C9 C11 H11 118.9 . . ?
C9 C11 C12 122.3(8) . . ?
C12 C11 H11 118.9 . . ?
C13 C12 C12 120.6(9) . 2 ?
C11 C12 C13 117.3(7) . . ?
C11 C12 C12 122.1(8) . 2 ?
O10 C21 C24 128.6(13) . . ?
N2 C21 O10 122.1(13) . . ?
N2 C21 C24 109.2(11) . . ?
C19 C20 H20 118.5 . . ?
C2 C20 C19 122.9(7) . . ?
C2 C20 H20 118.5 . . ?
C21 C24 H24A 109.5 . . ?
C21 C24 H24B 109.5 . . ?
C21 C24 H24C 109.5 . . ?
H24A C24 H24B 109.5 . . ?
H24A C24 H24C 109.5 . . ?
H24B C24 H24C 109.5 . . ?

loop_
_geom_bond_atom_site_label_1
_geom_bond_atom_site_label_2
_geom_bond_distance
_geom_bond_site_symmetry_2
_geom_bond_publ_flag
Pb2 O9 2.597(8) . ?
Pb2 O2 2.373(6) 2_665 ?
Pb2 O4 2.397(6) . ?
Pb2 O8 2.353(6) . ?
Pb1 O1 2.354(6) . ?
Pb1 O1 2.754(6) 2_676 ?
Pb1 O7 2.346(6) 1_666 ?
Pb1 O5 2.416(6) 2_665 ?
Pb1 O10 2.648(7) . ?
O9 C14 1.305(13) . ?
O3 C5 1.225(10) . ?
O1 C1 1.281(10) . ?
O6 C10 1.260(10) . ?
O7 C10 1.248(10) . ?
O2 C1 1.228(9) . ?
O4 C6 1.269(11) . ?
O5 C6 1.253(10) . ?
O8 C5 1.265(10) . ?
O10 C21 1.271(13) . ?
N2 C22 1.451(12) . ?
N2 C23 1.544(14) . ?
N2 C21 1.268(16) . ?
N1 C15 1.469(12) . ?
N1 C16 1.440(12) . ?
N1 C14 1.273(13) . ?
C15 H15A 0.9600 . ?
C15 H15B 0.9600 . ?
C15 H15C 0.9600 . ?
C18 H18 0.9300 . ?
C18 C19 1.399(11) . ?
C18 C4 1.396(10) . ?
C16 H16A 0.9600 . ?
C16 H16B 0.9600 . ?
C16 H16C 0.9600 . ?
C19 C19 1.480(15) 2_666 ?
C19 C20 1.387(11) . ?
C10 C9 1.522(12) . ?
C1 C2 1.509(11) . ?
C5 C4 1.530(11) . ?
C3 H3 0.9300 . ?
C3 C2 1.371(10) . ?
C3 C4 1.389(12) . ?
C2 C20 1.370(11) . ?
C9 C8 1.415(11) . ?
C9 C11 1.387(11) . ?
C22 H22A 0.9600 . ?
C22 H22B 0.9600 . ?
C22 H22C 0.9600 . ?
C6 C7 1.518(11) . ?
C23 H23A 0.9600 . ?
C23 H23B 0.9600 . ?
C23 H23C 0.9600 . ?
C14 C17 1.525(14) . ?
C8 H8 0.9300 . ?
C8 C7 1.384(13) . ?
C7 C13 1.392(11) . ?
C13 H13 0.9300 . ?
C13 C12 1.413(10) . ?
C17 H17A 0.9600 . ?
C17 H17B 0.9600 . ?
C17 H17C 0.9600 . ?
C11 H11 0.9300 . ?
C11 C12 1.405(12) . ?
C12 C12 1.491(15) 2 ?
C21 C24 1.545(15) . ?
C20 H20 0.9300 . ?
C24 H24A 0.9600 . ?
C24 H24B 0.9600 . ?
C24 H24C 0.9600 . ?

loop_
_twin_individual_id
_twin_individual_mass_fraction_refined
_oxdiff_twin_reflns_isolated
_oxdiff_twin_reflns_overlapped
_twin_individual_twin_lattice_type
_twin_individual_twin_matrix_11
_twin_individual_twin_matrix_12
_twin_individual_twin_matrix_13
_twin_individual_twin_matrix_21
_twin_individual_twin_matrix_22
_twin_individual_twin_matrix_23
_twin_individual_twin_matrix_31
_twin_individual_twin_matrix_32
_twin_individual_twin_matrix_33
1 0.6407 8102 8137 ref 1.0000 0.0000 0.0000 0.0000 1.0000 0.0000 0.0000 0.0000 1.0000
2 0.3593 8120 8137 nmt -0.0008 0.9967 0.4998 1.0029 0.0016 0.5020 -0.0019 -0.0030 -1.0013

loop_
_exptl_oxdiff_crystal_face_indexfrac_h
_exptl_oxdiff_crystal_face_indexfrac_k
_exptl_oxdiff_crystal_face_indexfrac_l
_exptl_oxdiff_crystal_face_x
_exptl_oxdiff_crystal_face_y
_exptl_oxdiff_crystal_face_z
-14.9641 2.9869 2.0349 -0.9393 -0.3648 -0.1752
14.9641 -2.9869 -2.0349 0.9393 0.3648 0.1752
0.5237 4.5102 -16.9950 -0.2128 -0.1098 0.9600
-0.5237 -4.5102 16.9950 0.2128 0.1098 -0.9600
0.0091 -14.0450 0.0273 -0.4913 0.8930 0.1460
-0.0091 14.0450 -0.0273 0.4913 -0.8930 -0.1460
3.0154 -6.0182 -11.9861 -0.2794 0.5348 0.7779
